data_7024181
loop_
_publ_author_name
'Nishinaga, Tohru'
'Aono, Tomoshi'
'Isomura, Eigo'
'Watanabe, Sayaka'
'Miyake, Yoshihiro'
'Miyazaki, Akira'
'Enoki, Toshiaki'
'Miyasaka, Hitoshi'
'Otani, Hiroyuki'
'Iyoda, Masahiko'

_publ_section_title
;
 Structural, electronic and magnetic properties of Cu(II) complexes of
 2-substituted tropones bearing a ferrocenyl group at 5-position.
;
_journal_issue 9
_journal_name_full 'Dalton transactions (Cambridge, England : 2003)'
_journal_page_first 2293
_journal_page_last 2300
_journal_paper_doi 10.1039/b912255a
_journal_volume 39
_journal_year 2010
_chemical_formula_sum 'C19 H19 Fe N O'
_chemical_formula_weight 333.20
_chemical_name_systematic
;
?
;
_space_group_IT_number 14
_symmetry_cell_setting monoclinic
_symmetry_space_group_name_Hall '-P 2yab'
_symmetry_space_group_name_H-M 'P 1 21/a 1'
_atom_sites_solution_hydrogens geom
_atom_sites_solution_primary direct
_atom_sites_solution_secondary difmap
_audit_creation_method SHELXL-97
_cell_angle_alpha 90.00
_cell_angle_beta 101.570(11)
_cell_angle_gamma 90.00
_cell_formula_units_Z 4
_cell_length_a 8.4296(15)
_cell_length_b 9.8744(17)
_cell_length_c 19.5262(17)
_cell_measurement_temperature 296(2)
_cell_volume 1592.3(4)
_computing_structure_refinement 'SHELXL-97 (Sheldrick, 1997)'
_computing_structure_solution 'SHELXS-97 (Sheldrick, 1990)'
_diffrn_ambient_temperature 296(2)
_diffrn_measured_fraction_theta_full 0.999
_diffrn_measured_fraction_theta_max 0.999
_diffrn_measurement_device_type 'Rigaku AFC7R'
_diffrn_radiation_monochromator graphite
_diffrn_radiation_source 'fine-focus sealed tube'
_diffrn_radiation_type MoK\a
_diffrn_radiation_wavelength 0.71069
_diffrn_reflns_av_R_equivalents 0.0949
_diffrn_reflns_av_sigmaI/netI 0.0622
_diffrn_reflns_limit_h_max 0
_diffrn_reflns_limit_h_min -10
_diffrn_reflns_limit_k_max 12
_diffrn_reflns_limit_k_min 0
_diffrn_reflns_limit_l_max 25
_diffrn_reflns_limit_l_min -24
_diffrn_reflns_number 3903
_diffrn_reflns_theta_full 27.49
_diffrn_reflns_theta_max 27.49
_diffrn_reflns_theta_min 2.96
_exptl_absorpt_coefficient_mu 0.948
_exptl_absorpt_correction_T_max 0.9112
_exptl_absorpt_correction_T_min 0.7327
_exptl_absorpt_correction_type psi-scan
_exptl_absorpt_process_details '(North, Phillips & Mathews, 1968)'
_exptl_crystal_density_diffrn 1.390
_exptl_crystal_density_method 'not measured'
_exptl_crystal_description prism
_exptl_crystal_F_000 696
_exptl_crystal_size_max 0.35
_exptl_crystal_size_mid 0.28
_exptl_crystal_size_min 0.10
_refine_diff_density_max 2.122
_refine_diff_density_min -1.175
_refine_diff_density_rms 0.226
_refine_ls_extinction_method none
_refine_ls_goodness_of_fit_ref 1.473
_refine_ls_hydrogen_treatment constr
_refine_ls_matrix_type full
_refine_ls_number_parameters 200
_refine_ls_number_reflns 3651
_refine_ls_number_restraints 0
_refine_ls_restrained_S_all 1.473
_refine_ls_R_factor_all 0.1430
_refine_ls_R_factor_gt 0.0680
_refine_ls_shift/su_max 0.000
_refine_ls_shift/su_mean 0.000
_refine_ls_structure_factor_coef Fsqd
_refine_ls_weighting_details 'calc w=1/[\s^2^(Fo^2^)+(0.1000P)^2^+0.0000P] where P=(Fo^2^+2Fc^2^)/3'
_refine_ls_weighting_scheme calc
_refine_ls_wR_factor_gt 0.1942
_refine_ls_wR_factor_ref 0.2395
_reflns_number_gt 2226
_reflns_number_total 3651
_reflns_threshold_expression >2sigma(I)
_cod_data_source_file b912255a.txt
_cod_data_source_block 6
_cod_original_sg_symbol_H-M P21/a
_cod_database_code 7024181

loop_
_symmetry_equiv_pos_as_xyz
'x, y, z'
'-x+1/2, y+1/2, -z'
'-x, -y, -z'
'x-1/2, -y-1/2, z'

loop_
_atom_site_label
_atom_site_type_symbol
_atom_site_fract_x
_atom_site_fract_y
_atom_site_fract_z
_atom_site_U_iso_or_equiv
_atom_site_adp_type
_atom_site_occupancy
_atom_site_symmetry_multiplicity
_atom_site_calc_flag
_atom_site_refinement_flags
C1 C 0.8326(7) 0.0162(5) 0.8778(3) 0.0444(12) Uani 1 1 d .
C2 C 0.7238(7) 0.1074(6) 0.9056(3) 0.0492(13) Uani 1 1 d .
C3 C 0.5918(8) 0.1762(7) 0.8660(3) 0.0637(18) Uani 1 1 d .
H1 H 0.5421 0.2358 0.8920 0.076 Uiso 1 1 calc R
C4 C 0.5210(7) 0.1731(7) 0.7962(3) 0.0611(17) Uani 1 1 d .
H2 H 0.4358 0.2337 0.7834 0.073 Uiso 1 1 calc R
C5 C 0.5542(6) 0.0955(5) 0.7414(3) 0.0383(11) Uani 1 1 d .
C6 C 0.6822(7) 0.0024(5) 0.7511(3) 0.0477(13) Uani 1 1 d .
H3 H 0.6886 -0.0467 0.7111 0.057 Uiso 1 1 calc R
C7 C 0.7992(7) -0.0305(6) 0.8075(3) 0.0525(14) Uani 1 1 d .
H4 H 0.8711 -0.0961 0.7983 0.063 Uiso 1 1 calc R
C8 C 0.4554(6) 0.1137(5) 0.6703(3) 0.0394(11) Uani 1 1 d .
C9 C 0.4728(7) 0.0435(6) 0.6076(3) 0.0465(13) Uani 1 1 d .
H5 H 0.5489 -0.0234 0.6047 0.056 Uiso 1 1 calc R
C10 C 0.3561(7) 0.0926(6) 0.5518(3) 0.0523(14) Uani 1 1 d .
H6 H 0.3414 0.0638 0.5056 0.063 Uiso 1 1 calc R
C11 C 0.2655(7) 0.1923(6) 0.5775(3) 0.0478(13) Uani 1 1 d .
H7 H 0.1804 0.2413 0.5512 0.057 Uiso 1 1 calc R
C12 C 0.3258(6) 0.2062(5) 0.6508(3) 0.0416(11) Uani 1 1 d .
H8 H 0.2869 0.2656 0.6805 0.050 Uiso 1 1 calc R
C13 C 0.1962(11) -0.1173(9) 0.6993(4) 0.088(3) Uani 1 1 d .
H9 H 0.2578 -0.1304 0.7440 0.106 Uiso 1 1 calc R
C14 C 0.2118(10) -0.1866(6) 0.6375(6) 0.089(3) Uani 1 1 d .
H10 H 0.2866 -0.2537 0.6332 0.106 Uiso 1 1 calc R
C15 C 0.0894(10) -0.1326(8) 0.5832(4) 0.075(2) Uani 1 1 d .
H11 H 0.0686 -0.1594 0.5367 0.090 Uiso 1 1 calc R
C16 C 0.0077(10) -0.0342(9) 0.6117(6) 0.082(2) Uani 1 1 d .
H12 H -0.0771 0.0179 0.5874 0.099 Uiso 1 1 calc R
C17 C 0.0697(11) -0.0255(8) 0.6796(6) 0.080(2) Uani 1 1 d .
H13 H 0.0335 0.0340 0.7100 0.096 Uiso 1 1 calc R
Fe1 Fe 0.24756(9) 0.01328(7) 0.62675(4) 0.0376(3) Uani 1 1 d .
O1 O 0.9569(6) -0.0235(5) 0.9196(2) 0.0648(12) Uani 1 1 d .
N1 N 0.7684(7) 0.1217(6) 0.9752(3) 0.0713(16) Uani 1 1 d .
H19 H 0.8572 0.0837 0.9955 0.086 Uiso 1 1 calc R
C18 C 0.6766(13) 0.1974(11) 1.0193(4) 0.114(4) Uani 1 1 d .
H14 H 0.7287 0.2844 1.0307 0.137 Uiso 1 1 calc R
H15 H 0.5688 0.2147 0.9923 0.137 Uiso 1 1 calc R
C19 C 0.663(2) 0.1353(15) 1.0798(9) 0.213(9) Uani 1 1 d .
H16 H 0.5938 0.0574 1.0694 0.319 Uiso 1 1 calc R
H17 H 0.6162 0.1972 1.1082 0.319 Uiso 1 1 calc R
H18 H 0.7676 0.1075 1.1045 0.319 Uiso 1 1 calc R

loop_
_atom_site_aniso_label
_atom_site_aniso_U_11
_atom_site_aniso_U_22
_atom_site_aniso_U_33
_atom_site_aniso_U_23
_atom_site_aniso_U_13
_atom_site_aniso_U_12
C1 0.040(3) 0.049(3) 0.041(3) 0.005(2) 0.001(2) 0.000(2)
C2 0.054(3) 0.049(3) 0.042(3) -0.004(2) 0.006(2) 0.005(3)
C3 0.071(4) 0.074(4) 0.044(3) -0.016(3) 0.006(3) 0.029(3)
C4 0.056(4) 0.067(4) 0.058(4) -0.002(3) 0.006(3) 0.029(3)
C5 0.037(3) 0.041(3) 0.037(3) -0.002(2) 0.008(2) -0.002(2)
C6 0.056(3) 0.045(3) 0.040(3) -0.007(2) 0.005(2) 0.009(2)
C7 0.053(3) 0.052(3) 0.052(3) 0.001(3) 0.012(3) 0.020(3)
C8 0.038(3) 0.041(3) 0.039(3) 0.001(2) 0.007(2) -0.003(2)
C9 0.043(3) 0.059(3) 0.040(3) 0.002(2) 0.015(2) 0.002(2)
C10 0.054(3) 0.068(4) 0.035(3) 0.007(3) 0.009(2) -0.007(3)
C11 0.051(3) 0.045(3) 0.045(3) 0.011(2) 0.003(2) -0.005(2)
C12 0.048(3) 0.035(2) 0.038(3) -0.001(2) 0.000(2) -0.001(2)
C13 0.105(6) 0.097(6) 0.054(4) 0.026(4) -0.004(4) -0.051(5)
C14 0.081(5) 0.029(3) 0.169(9) 0.012(4) 0.058(6) -0.005(3)
C15 0.094(6) 0.065(4) 0.065(5) -0.014(4) 0.011(4) -0.034(4)
C16 0.055(4) 0.073(5) 0.118(8) 0.001(5) 0.017(5) -0.014(4)
C17 0.078(5) 0.068(5) 0.109(7) 0.000(4) 0.054(5) -0.010(4)
Fe1 0.0395(4) 0.0337(4) 0.0404(4) -0.0013(3) 0.0097(3) -0.0019(3)
O1 0.055(3) 0.084(3) 0.050(3) 0.003(2) -0.002(2) 0.020(2)
N1 0.083(4) 0.082(4) 0.042(3) -0.014(3) -0.003(3) 0.032(3)
C18 0.167(9) 0.128(8) 0.041(4) -0.014(4) 0.007(5) 0.087(7)
C19 0.33(2) 0.135(11) 0.254(18) -0.003(11) 0.245(18) 0.030(13)

loop_
_atom_type_symbol
_atom_type_description
_atom_type_scat_dispersion_real
_atom_type_scat_dispersion_imag
_atom_type_scat_source
C C 0.0033 0.0016 'International Tables Vol C Tables 4.2.6.8 and 6.1.1.4'
H H 0.0000 0.0000 'International Tables Vol C Tables 4.2.6.8 and 6.1.1.4'
N N 0.0061 0.0033 'International Tables Vol C Tables 4.2.6.8 and 6.1.1.4'
O O 0.0106 0.0060 'International Tables Vol C Tables 4.2.6.8 and 6.1.1.4'
Fe Fe 0.3463 0.8444 'International Tables Vol C Tables 4.2.6.8 and 6.1.1.4'

loop_
_geom_angle_atom_site_label_1
_geom_angle_atom_site_label_2
_geom_angle_atom_site_label_3
_geom_angle
O1 C1 C7 120.3(5)
O1 C1 C2 117.1(5)
C7 C1 C2 122.6(5)
N1 C2 C3 122.6(5)
N1 C2 C1 111.7(5)
C3 C2 C1 125.6(5)
C4 C3 C2 132.7(5)
C3 C4 C5 131.4(5)
C4 C5 C6 121.8(5)
C4 C5 C8 119.5(5)
C6 C5 C8 118.7(4)
C7 C6 C5 132.7(5)
C6 C7 C1 132.5(5)
C12 C8 C9 106.6(4)
C12 C8 C5 126.2(5)
C9 C8 C5 127.2(5)
C12 C8 Fe1 69.5(3)
C9 C8 Fe1 68.7(3)
C5 C8 Fe1 127.3(3)
C10 C9 C8 108.7(5)
C10 C9 Fe1 69.9(3)
C8 C9 Fe1 69.9(3)
C11 C10 C9 108.3(5)
C11 C10 Fe1 69.9(3)
C9 C10 Fe1 69.7(3)
C10 C11 C12 108.5(5)
C10 C11 Fe1 69.8(3)
C12 C11 Fe1 69.8(3)
C8 C12 C11 108.0(5)
C8 C12 Fe1 69.9(3)
C11 C12 Fe1 69.2(3)
C17 C13 C14 106.0(7)
C17 C13 Fe1 69.6(4)
C14 C13 Fe1 69.0(4)
C13 C14 C15 106.0(7)
C13 C14 Fe1 69.9(4)
C15 C14 Fe1 69.9(4)
C16 C15 C14 108.2(8)
C16 C15 Fe1 70.7(4)
C14 C15 Fe1 68.8(4)
C17 C16 C15 108.7(8)
C17 C16 Fe1 70.1(5)
C15 C16 Fe1 70.0(4)
C16 C17 C13 111.2(8)
C16 C17 Fe1 71.7(5)
C13 C17 Fe1 70.1(4)
C14 Fe1 C17 67.6(3)
C14 Fe1 C13 41.1(3)
C17 Fe1 C13 40.3(3)
C14 Fe1 C9 109.2(3)
C17 Fe1 C9 160.0(4)
C13 Fe1 C9 124.1(3)
C14 Fe1 C15 41.3(3)
C17 Fe1 C15 65.6(4)
C13 Fe1 C15 68.1(3)
C9 Fe1 C15 126.0(3)
C14 Fe1 C10 123.5(3)
C17 Fe1 C10 158.2(4)
C13 Fe1 C10 159.9(4)
C9 Fe1 C10 40.3(2)
C15 Fe1 C10 109.0(3)
C14 Fe1 C11 158.2(3)
C17 Fe1 C11 122.7(3)
C13 Fe1 C11 158.6(4)
C9 Fe1 C11 67.9(2)
C15 Fe1 C11 121.6(3)
C10 Fe1 C11 40.3(2)
C14 Fe1 C16 68.0(3)
C17 Fe1 C16 38.2(4)
C13 Fe1 C16 67.0(4)
C9 Fe1 C16 160.9(3)
C15 Fe1 C16 39.4(3)
C10 Fe1 C16 124.2(4)
C11 Fe1 C16 107.3(3)
C14 Fe1 C12 160.0(3)
C17 Fe1 C12 107.4(3)
C13 Fe1 C12 122.6(3)
C9 Fe1 C12 68.5(2)
C15 Fe1 C12 156.1(3)
C10 Fe1 C12 68.5(2)
C11 Fe1 C12 41.0(2)
C16 Fe1 C12 120.9(3)
C14 Fe1 C8 124.4(3)
C17 Fe1 C8 122.8(3)
C13 Fe1 C8 107.6(3)
C9 Fe1 C8 41.4(2)
C15 Fe1 C8 162.7(3)
C10 Fe1 C8 68.9(2)
C11 Fe1 C8 68.7(2)
C16 Fe1 C8 156.1(3)
C12 Fe1 C8 40.59(19)
C2 N1 C18 124.9(6)
C19 C18 N1 115.3(8)

loop_
_geom_bond_atom_site_label_1
_geom_bond_atom_site_label_2
_geom_bond_distance
C1 O1 1.256(7)
C1 C7 1.421(8)
C1 C2 1.465(8)
C2 N1 1.344(7)
C2 C3 1.396(8)
C3 C4 1.374(8)
C4 C5 1.390(7)
C5 C6 1.401(7)
C5 C8 1.479(7)
C6 C7 1.363(8)
C8 C12 1.417(7)
C8 C9 1.440(7)
C8 Fe1 2.045(5)
C9 C10 1.400(8)
C9 Fe1 2.029(5)
C10 C11 1.399(8)
C10 Fe1 2.032(5)
C11 C12 1.426(7)
C11 Fe1 2.033(5)
C12 Fe1 2.040(5)
C13 C17 1.393(12)
C13 C14 1.417(12)
C13 Fe1 2.026(6)
C14 C15 1.426(11)
C14 Fe1 2.014(6)
C15 C16 1.371(11)
C15 Fe1 2.029(6)
C16 C17 1.327(13)
C16 Fe1 2.038(7)
C17 Fe1 2.019(7)
N1 C18 1.472(9)
C18 C19 1.356(14)
